data_7160902
loop_
_publ_author_name
'Kameshwaran, Chinnagounder'
'Nawaz Khan, Fazlur-Rahman'

_publ_section_title
;
 Ruthenium-Catalyzed Late-Stage C--H Alkenylation of
 N-arylpyridazino[4,5-b] quinolin-1(2H)-ones
;
_journal_name_full 'Organic &amp; Biomolecular Chemistry'
_journal_paper_doi 10.1039/D5OB01511A
_journal_year 2025
_chemical_formula_moiety 'C27 H18 Cl N3 O3'
_chemical_formula_sum 'C27 H18 Cl N3 O3'
_chemical_formula_weight 467.89
_space_group_crystal_system monoclinic
_space_group_IT_number 15
_space_group_name_Hall '-C 2yc'
_space_group_name_H-M_alt 'C 1 2/c 1'
_atom_sites_solution_hydrogens geom
_audit_creation_method SHELXL-2019/1
_audit_update_record
;
2024-09-30 deposited with the CCDC.	2025-11-28 downloaded from the CCDC.
;
_cell_angle_alpha 90
_cell_angle_beta 126.0450(10)
_cell_angle_gamma 90
_cell_formula_units_Z 8
_cell_length_a 24.6996(9)
_cell_length_b 12.4147(4)
_cell_length_c 18.1999(6)
_cell_measurement_reflns_used 9855
_cell_measurement_temperature 300(2)
_cell_measurement_theta_max 25.42
_cell_measurement_theta_min 2.70
_cell_volume 4512.4(3)
_computing_cell_refinement 'Bruker APEX4/SAINT'
_computing_data_collection 'Bruker APEX4'
_computing_data_reduction 'Bruker APEX4/SAINT'
_computing_molecular_graphics 'Bruker SHELXTL'
_computing_publication_material 'Bruker SHELXTL'
_computing_structure_refinement 'SHELXL-2019/1 (Sheldrick, 2019)'
_computing_structure_solution 'SHELXL-2019/1 (Sheldrick, 2019)'
_diffrn_ambient_temperature 300(2)
_diffrn_measured_fraction_theta_full 1.000
_diffrn_measured_fraction_theta_max 0.998
_diffrn_measurement_device_type 'Bruker D8 QUEST diffractometer with PHOTON II detector'
_diffrn_measurement_method '\f and \w scans'
_diffrn_radiation_type MoK\a
_diffrn_radiation_wavelength 0.71073
_diffrn_reflns_av_R_equivalents 0.0489
_diffrn_reflns_av_unetI/netI 0.0293
_diffrn_reflns_Laue_measured_fraction_full 1.000
_diffrn_reflns_Laue_measured_fraction_max 0.998
_diffrn_reflns_limit_h_max 32
_diffrn_reflns_limit_h_min -32
_diffrn_reflns_limit_k_max 16
_diffrn_reflns_limit_k_min -16
_diffrn_reflns_limit_l_max 24
_diffrn_reflns_limit_l_min -24
_diffrn_reflns_number 54414
_diffrn_reflns_point_group_measured_fraction_full 1.000
_diffrn_reflns_point_group_measured_fraction_max 0.998
_diffrn_reflns_theta_full 25.242
_diffrn_reflns_theta_max 28.327
_diffrn_reflns_theta_min 1.931
_diffrn_source 'i-mu-s microfocus source'
_exptl_absorpt_coefficient_mu 0.205
_exptl_absorpt_correction_T_max 0.7457
_exptl_absorpt_correction_T_min 0.6927
_exptl_absorpt_correction_type multi-scan
_exptl_absorpt_process_details 'SADABS (BRUKER)'
_exptl_crystal_colour yellow
_exptl_crystal_density_diffrn 1.377
_exptl_crystal_description block
_exptl_crystal_F_000 1936
_exptl_crystal_size_max 0.189
_exptl_crystal_size_mid 0.175
_exptl_crystal_size_min 0.085
_refine_diff_density_max 0.225
_refine_diff_density_min -0.254
_refine_diff_density_rms 0.036
_refine_ls_extinction_method none
_refine_ls_goodness_of_fit_ref 1.037
_refine_ls_hydrogen_treatment constr
_refine_ls_matrix_type full
_refine_ls_number_parameters 308
_refine_ls_number_reflns 5622
_refine_ls_number_restraints 0
_refine_ls_restrained_S_all 1.037
_refine_ls_R_factor_all 0.0804
_refine_ls_R_factor_gt 0.0474
_refine_ls_shift/su_max 0.000
_refine_ls_shift/su_mean 0.000
_refine_ls_structure_factor_coef Fsqd
_refine_ls_weighting_details 'w=1/[\s^2^(Fo^2^)+(0.0509P)^2^+2.6975P] where P=(Fo^2^+2Fc^2^)/3'
_refine_ls_weighting_scheme calc
_refine_ls_wR_factor_gt 0.1124
_refine_ls_wR_factor_ref 0.1318
_reflns_Friedel_coverage 0.000
_reflns_number_gt 3733
_reflns_number_total 5622
_reflns_threshold_expression 'I > 2\s(I)'
_cod_data_source_file d5ob01511a2.cif
_cod_data_source_block C_HOLF_260924_0m_a
_cod_original_sg_symbol_H-M 'C 2/c'
_cod_database_code 7160902
_shelx_shelxl_version_number 2019/1
_shelx_space_group_comment
;
The symmetry employed for this shelxl refinement is uniquely defined
by the following loop, which should always be used as a source of
symmetry information in preference to the above space-group names.
They are only intended as comments.
;
_shelx_estimated_absorpt_t_min 0.962
_shelx_estimated_absorpt_t_max 0.983

loop_
_space_group_symop_operation_xyz
'x, y, z'
'-x, y, -z+1/2'
'x+1/2, y+1/2, z'
'-x+1/2, y+1/2, -z+1/2'
'-x, -y, -z'
'x, -y, z-1/2'
'-x+1/2, -y+1/2, -z'
'x+1/2, -y+1/2, z-1/2'

loop_
_atom_site_label
_atom_site_type_symbol
_atom_site_fract_x
_atom_site_fract_y
_atom_site_fract_z
_atom_site_U_iso_or_equiv
_atom_site_adp_type
_atom_site_occupancy
_atom_site_site_symmetry_order
_atom_site_calc_flag
_atom_site_refinement_flags_posn
_atom_site_refinement_flags_adp
_atom_site_refinement_flags_occupancy
_atom_site_disorder_assembly
_atom_site_disorder_group
Cl1 Cl 0.43452(3) 0.87695(5) 0.49406(4) 0.0833(2) Uani 1 1 d . . . . .
O1 O 0.62736(6) 0.39546(10) 0.84451(8) 0.0568(3) Uani 1 1 d . . . . .
O2 O 0.86809(7) 0.37465(12) 0.84741(11) 0.0762(5) Uani 1 1 d . . . . .
O3 O 0.76107(7) 0.41409(14) 0.74474(11) 0.0756(4) Uani 1 1 d . . . . .
N1 N 0.58925(7) 0.24585(12) 0.75619(10) 0.0472(3) Uani 1 1 d . . . . .
N2 N 0.53915(8) 0.19062(13) 0.68032(11) 0.0572(4) Uani 1 1 d . . . . .
N3 N 0.43871(7) 0.40804(14) 0.53388(10) 0.0520(4) Uani 1 1 d . . . . .
C1 C 0.43910(8) 0.51684(16) 0.53048(11) 0.0489(4) Uani 1 1 d . . . . .
C2 C 0.63812(9) 0.17802(14) 0.83099(12) 0.0470(4) Uani 1 1 d . . . . .
C3 C 0.61634(11) 0.10201(16) 0.86344(15) 0.0591(5) Uani 1 1 d . . . . .
H3 H 0.570886 0.094422 0.836973 0.071 Uiso 1 1 calc R U . . .
C4 C 0.66264(12) 0.03710(16) 0.93570(15) 0.0663(6) Uani 1 1 d . . . . .
H4 H 0.648170 -0.014699 0.957471 0.080 Uiso 1 1 calc R U . . .
C5 C 0.72983(11) 0.04881(17) 0.97539(14) 0.0648(5) Uani 1 1 d . . . . .
H5 H 0.760833 0.006000 1.024660 0.078 Uiso 1 1 calc R U . . .
C6 C 0.75104(10) 0.12366(15) 0.94224(12) 0.0557(5) Uani 1 1 d . . . . .
H6 H 0.796641 0.130885 0.969566 0.067 Uiso 1 1 calc R U . . .
C7 C 0.70599(8) 0.18943(14) 0.86850(11) 0.0450(4) Uani 1 1 d . . . . .
C8 C 0.49262(9) 0.24634(16) 0.61309(13) 0.0566(5) Uani 1 1 d . . . . .
H8 H 0.458055 0.208893 0.562677 0.068 Uiso 1 1 calc R U . . .
C9 C 0.48948(8) 0.36180(15) 0.60921(11) 0.0465(4) Uani 1 1 d . . . . .
C10 C 0.54224(7) 0.41879(14) 0.68617(11) 0.0418(4) Uani 1 1 d . . . . .
C11 C 0.58974(8) 0.35678(14) 0.76940(11) 0.0442(4) Uani 1 1 d . . . . .
C12 C 0.72883(8) 0.26526(15) 0.83105(11) 0.0485(4) Uani 1 1 d . . . . .
H12 H 0.695466 0.305397 0.781573 0.058 Uiso 1 1 calc R U . . .
C13 C 0.79023(9) 0.28457(16) 0.85777(13) 0.0579(5) Uani 1 1 d . . . . .
H13 H 0.825959 0.247731 0.907347 0.069 Uiso 1 1 calc R U . . .
C14 C 0.80264(9) 0.36464(15) 0.80924(13) 0.0519(4) Uani 1 1 d . . . . .
C15 C 0.88418(12) 0.4508(2) 0.80250(18) 0.0812(7) Uani 1 1 d . . . . .
H15A H 0.931889 0.454790 0.834784 0.122 Uiso 1 1 calc R U . . .
H15B H 0.867096 0.520617 0.801704 0.122 Uiso 1 1 calc R U . . .
H15C H 0.864196 0.427514 0.741284 0.122 Uiso 1 1 calc R U . . .
C16 C 0.49338(8) 0.58102(15) 0.60048(11) 0.0448(4) Uani 1 1 d . . . . .
C17 C 0.54621(8) 0.52968(14) 0.68132(10) 0.0418(4) Uani 1 1 d . . . . .
C18 C 0.38399(9) 0.5685(2) 0.45244(12) 0.0613(5) Uani 1 1 d . . . . .
H18 H 0.348026 0.527499 0.407241 0.074 Uiso 1 1 calc R U . . .
C19 C 0.38299(10) 0.6764(2) 0.44281(13) 0.0656(6) Uani 1 1 d . . . . .
H19 H 0.346230 0.709440 0.391656 0.079 Uiso 1 1 calc R U . . .
C20 C 0.43752(10) 0.73861(17) 0.51009(13) 0.0578(5) Uani 1 1 d . . . . .
C21 C 0.49182(9) 0.69375(16) 0.58643(12) 0.0518(4) Uani 1 1 d . . . . .
H21 H 0.527756 0.736674 0.629231 0.062 Uiso 1 1 calc R U . . .
C22 C 0.60477(8) 0.59427(13) 0.75372(10) 0.0418(4) Uani 1 1 d . . . . .
C23 C 0.66552(9) 0.58340(16) 0.76682(12) 0.0529(4) Uani 1 1 d . . . . .
H23 H 0.670090 0.533202 0.732870 0.063 Uiso 1 1 calc R U . . .
C24 C 0.71956(9) 0.64636(18) 0.82987(13) 0.0623(5) Uani 1 1 d . . . . .
H24 H 0.760238 0.638442 0.838064 0.075 Uiso 1 1 calc R U . . .
C25 C 0.71348(10) 0.72038(17) 0.88034(13) 0.0636(5) Uani 1 1 d . . . . .
H25 H 0.749680 0.763604 0.922038 0.076 Uiso 1 1 calc R U . . .
C26 C 0.65388(11) 0.73044(18) 0.86912(13) 0.0650(5) Uani 1 1 d . . . . .
H26 H 0.649943 0.779663 0.904252 0.078 Uiso 1 1 calc R U . . .
C27 C 0.59963(9) 0.66819(16) 0.80616(12) 0.0560(5) Uani 1 1 d . . . . .
H27 H 0.559281 0.675955 0.798886 0.067 Uiso 1 1 calc R U . . .

loop_
_atom_site_aniso_label
_atom_site_aniso_U_11
_atom_site_aniso_U_22
_atom_site_aniso_U_33
_atom_site_aniso_U_23
_atom_site_aniso_U_13
_atom_site_aniso_U_12
Cl1 0.0926(4) 0.0734(4) 0.0740(4) 0.0246(3) 0.0434(3) 0.0337(3)
O1 0.0563(8) 0.0540(8) 0.0405(7) 0.0003(6) 0.0176(6) 0.0023(6)
O2 0.0460(8) 0.0763(10) 0.0889(11) 0.0171(8) 0.0300(8) -0.0085(7)
O3 0.0555(8) 0.0982(11) 0.0714(9) 0.0315(9) 0.0365(8) 0.0169(8)
N1 0.0372(7) 0.0469(8) 0.0516(8) -0.0012(7) 0.0228(7) -0.0002(6)
N2 0.0454(9) 0.0547(10) 0.0613(10) -0.0092(8) 0.0258(8) -0.0083(7)
N3 0.0334(7) 0.0703(11) 0.0416(8) -0.0053(7) 0.0162(6) -0.0005(7)
C1 0.0356(8) 0.0692(13) 0.0384(9) -0.0006(8) 0.0197(7) 0.0066(8)
C2 0.0486(10) 0.0448(10) 0.0499(10) 0.0002(8) 0.0302(8) 0.0036(8)
C3 0.0640(12) 0.0516(11) 0.0760(13) -0.0003(10) 0.0491(11) 0.0000(9)
C4 0.0924(16) 0.0488(11) 0.0742(14) 0.0078(10) 0.0582(13) 0.0009(11)
C5 0.0758(15) 0.0582(12) 0.0558(12) 0.0130(10) 0.0362(11) 0.0110(11)
C6 0.0534(11) 0.0573(11) 0.0485(10) 0.0052(9) 0.0256(9) 0.0076(9)
C7 0.0433(9) 0.0478(10) 0.0418(9) 0.0006(7) 0.0239(8) 0.0035(7)
C8 0.0393(10) 0.0611(12) 0.0565(11) -0.0096(9) 0.0210(9) -0.0098(8)
C9 0.0320(8) 0.0590(11) 0.0458(9) -0.0055(8) 0.0213(8) -0.0032(7)
C10 0.0313(8) 0.0525(10) 0.0404(8) -0.0014(7) 0.0204(7) 0.0009(7)
C11 0.0355(8) 0.0504(10) 0.0458(9) -0.0002(8) 0.0233(8) -0.0004(7)
C12 0.0397(9) 0.0583(11) 0.0421(9) 0.0059(8) 0.0210(8) 0.0067(8)
C13 0.0404(10) 0.0612(12) 0.0544(11) 0.0094(9) 0.0181(8) 0.0023(9)
C14 0.0409(10) 0.0574(11) 0.0526(10) -0.0051(9) 0.0248(9) -0.0030(8)
C15 0.0728(15) 0.0752(16) 0.0990(18) 0.0061(13) 0.0524(14) -0.0162(12)
C16 0.0352(8) 0.0591(11) 0.0392(9) 0.0007(8) 0.0213(7) 0.0061(7)
C17 0.0329(8) 0.0537(10) 0.0375(8) -0.0001(7) 0.0200(7) 0.0036(7)
C18 0.0401(10) 0.0883(16) 0.0400(10) -0.0013(10) 0.0148(8) 0.0112(10)
C19 0.0516(11) 0.0911(17) 0.0425(10) 0.0143(11) 0.0212(9) 0.0273(11)
C20 0.0577(11) 0.0689(13) 0.0490(10) 0.0122(9) 0.0325(10) 0.0212(10)
C21 0.0465(10) 0.0614(12) 0.0446(10) 0.0049(8) 0.0253(8) 0.0093(8)
C22 0.0365(8) 0.0458(9) 0.0350(8) 0.0047(7) 0.0165(7) 0.0025(7)
C23 0.0454(10) 0.0609(11) 0.0501(10) -0.0046(9) 0.0268(9) -0.0027(8)
C24 0.0426(10) 0.0801(14) 0.0555(11) 0.0009(11) 0.0242(9) -0.0125(10)
C25 0.0602(12) 0.0655(13) 0.0452(10) -0.0054(10) 0.0200(9) -0.0213(10)
C26 0.0715(14) 0.0647(13) 0.0474(11) -0.0123(9) 0.0287(10) -0.0046(11)
C27 0.0476(10) 0.0659(12) 0.0486(10) -0.0044(9) 0.0250(9) 0.0034(9)

loop_
_atom_type_symbol
_atom_type_description
_atom_type_scat_dispersion_real
_atom_type_scat_dispersion_imag
_atom_type_scat_source
C C 0.0033 0.0016 'International Tables Vol C Tables 4.2.6.8 and 6.1.1.4'
H H 0.0000 0.0000 'International Tables Vol C Tables 4.2.6.8 and 6.1.1.4'
Cl Cl 0.1484 0.1585 'International Tables Vol C Tables 4.2.6.8 and 6.1.1.4'
N N 0.0061 0.0033 'International Tables Vol C Tables 4.2.6.8 and 6.1.1.4'
O O 0.0106 0.0060 'International Tables Vol C Tables 4.2.6.8 and 6.1.1.4'

loop_
_geom_angle_atom_site_label_1
_geom_angle_atom_site_label_2
_geom_angle_atom_site_label_3
_geom_angle
_geom_angle_site_symmetry_1
_geom_angle_site_symmetry_3
_geom_angle_publ_flag
C14 O2 C15 114.59(17) . . ?
N2 N1 C11 125.10(14) . . ?
N2 N1 C2 114.48(14) . . ?
C11 N1 C2 119.66(14) . . ?
C8 N2 N1 117.42(16) . . ?
C9 N3 C1 116.85(15) . . ?
N3 C1 C18 118.00(17) . . ?
N3 C1 C16 122.95(15) . . ?
C18 C1 C16 119.02(18) . . ?
C3 C2 C7 121.24(17) . . ?
C3 C2 N1 118.84(16) . . ?
C7 C2 N1 119.92(15) . . ?
C2 C3 C4 119.52(19) . . ?
C2 C3 H3 120.2 . . ?
C4 C3 H3 120.2 . . ?
C5 C4 C3 120.33(19) . . ?
C5 C4 H4 119.8 . . ?
C3 C4 H4 119.8 . . ?
C6 C5 C4 119.83(19) . . ?
C6 C5 H5 120.1 . . ?
C4 C5 H5 120.1 . . ?
C5 C6 C7 121.71(19) . . ?
C5 C6 H6 119.1 . . ?
C7 C6 H6 119.1 . . ?
C6 C7 C2 117.33(17) . . ?
C6 C7 C12 121.27(16) . . ?
C2 C7 C12 121.39(15) . . ?
N2 C8 C9 125.34(17) . . ?
N2 C8 H8 117.3 . . ?
C9 C8 H8 117.3 . . ?
N3 C9 C10 124.43(17) . . ?
N3 C9 C8 118.30(16) . . ?
C10 C9 C8 117.25(16) . . ?
C17 C10 C9 119.38(15) . . ?
C17 C10 C11 122.72(15) . . ?
C9 C10 C11 117.88(16) . . ?
O1 C11 N1 120.54(16) . . ?
O1 C11 C10 124.81(16) . . ?
N1 C11 C10 114.64(14) . . ?
C13 C12 C7 128.70(17) . . ?
C13 C12 H12 115.7 . . ?
C7 C12 H12 115.7 . . ?
C12 C13 C14 120.13(17) . . ?
C12 C13 H13 119.9 . . ?
C14 C13 H13 119.9 . . ?
O3 C14 O2 123.15(18) . . ?
O3 C14 C13 125.47(17) . . ?
O2 C14 C13 111.38(16) . . ?
O2 C15 H15A 109.5 . . ?
O2 C15 H15B 109.5 . . ?
H15A C15 H15B 109.5 . . ?
O2 C15 H15C 109.5 . . ?
H15A C15 H15C 109.5 . . ?
H15B C15 H15C 109.5 . . ?
C21 C16 C17 122.72(16) . . ?
C21 C16 C1 118.50(16) . . ?
C17 C16 C1 118.78(17) . . ?
C10 C17 C16 117.10(15) . . ?
C10 C17 C22 123.04(14) . . ?
C16 C17 C22 119.74(15) . . ?
C19 C18 C1 120.87(19) . . ?
C19 C18 H18 119.6 . . ?
C1 C18 H18 119.6 . . ?
C18 C19 C20 119.90(18) . . ?
C18 C19 H19 120.1 . . ?
C20 C19 H19 120.1 . . ?
C21 C20 C19 122.0(2) . . ?
C21 C20 Cl1 119.74(17) . . ?
C19 C20 Cl1 118.28(15) . . ?
C20 C21 C16 119.62(18) . . ?
C20 C21 H21 120.2 . . ?
C16 C21 H21 120.2 . . ?
C23 C22 C27 118.53(16) . . ?
C23 C22 C17 119.35(15) . . ?
C27 C22 C17 122.07(15) . . ?
C22 C23 C24 120.61(18) . . ?
C22 C23 H23 119.7 . . ?
C24 C23 H23 119.7 . . ?
C25 C24 C23 120.24(19) . . ?
C25 C24 H24 119.9 . . ?
C23 C24 H24 119.9 . . ?
C26 C25 C24 119.65(18) . . ?
C26 C25 H25 120.2 . . ?
C24 C25 H25 120.2 . . ?
C25 C26 C27 120.5(2) . . ?
C25 C26 H26 119.8 . . ?
C27 C26 H26 119.8 . . ?
C26 C27 C22 120.46(18) . . ?
C26 C27 H27 119.8 . . ?
C22 C27 H27 119.8 . . ?

loop_
_geom_bond_atom_site_label_1
_geom_bond_atom_site_label_2
_geom_bond_distance
_geom_bond_site_symmetry_2
_geom_bond_publ_flag
Cl1 C20 1.736(2) . ?
O1 C11 1.211(2) . ?
O2 C14 1.338(2) . ?
O2 C15 1.450(3) . ?
O3 C14 1.179(2) . ?
N1 N2 1.377(2) . ?
N1 C11 1.397(2) . ?
N1 C2 1.444(2) . ?
N2 C8 1.281(2) . ?
N3 C9 1.326(2) . ?
N3 C1 1.352(2) . ?
C1 C18 1.416(2) . ?
C1 C16 1.430(2) . ?
C2 C3 1.379(3) . ?
C2 C7 1.396(2) . ?
C3 C4 1.385(3) . ?
C3 H3 0.9300 . ?
C4 C5 1.373(3) . ?
C4 H4 0.9300 . ?
C5 C6 1.369(3) . ?
C5 H5 0.9300 . ?
C6 C7 1.396(2) . ?
C6 H6 0.9300 . ?
C7 C12 1.457(2) . ?
C8 C9 1.435(3) . ?
C8 H8 0.9300 . ?
C9 C10 1.419(2) . ?
C10 C17 1.387(2) . ?
C10 C11 1.474(2) . ?
C12 C13 1.314(2) . ?
C12 H12 0.9300 . ?
C13 C14 1.477(3) . ?
C13 H13 0.9300 . ?
C15 H15A 0.9600 . ?
C15 H15B 0.9600 . ?
C15 H15C 0.9600 . ?
C16 C21 1.419(3) . ?
C16 C17 1.419(2) . ?
C17 C22 1.493(2) . ?
C18 C19 1.349(3) . ?
C18 H18 0.9300 . ?
C19 C20 1.403(3) . ?
C19 H19 0.9300 . ?
C20 C21 1.359(2) . ?
C21 H21 0.9300 . ?
C22 C23 1.380(2) . ?
C22 C27 1.383(3) . ?
C23 C24 1.381(3) . ?
C23 H23 0.9300 . ?
C24 C25 1.369(3) . ?
C24 H24 0.9300 . ?
C25 C26 1.368(3) . ?
C25 H25 0.9300 . ?
C26 C27 1.378(3) . ?
C26 H26 0.9300 . ?
C27 H27 0.9300 . ?

loop_
_geom_hbond_atom_site_label_D
_geom_hbond_atom_site_label_H
_geom_hbond_atom_site_label_A
_geom_hbond_distance_DH
_geom_hbond_distance_HA
_geom_hbond_distance_DA
_geom_hbond_angle_DHA
_geom_hbond_site_symmetry_A
_geom_hbond_publ_flag
C18 H18 O3 0.93 2.58 3.260(2) 130.0 5_666 yes

loop_
_geom_torsion_atom_site_label_1
_geom_torsion_atom_site_label_2
_geom_torsion_atom_site_label_3
_geom_torsion_atom_site_label_4
_geom_torsion
_geom_torsion_site_symmetry_1
_geom_torsion_site_symmetry_2
_geom_torsion_site_symmetry_3
_geom_torsion_site_symmetry_4
_geom_torsion_publ_flag
C11 N1 N2 C8 7.1(3) . . . . ?
C2 N1 N2 C8 176.99(16) . . . . ?
C9 N3 C1 C18 -177.30(16) . . . . ?
C9 N3 C1 C16 4.8(2) . . . . ?
N2 N1 C2 C3 -55.0(2) . . . . ?
C11 N1 C2 C3 115.53(19) . . . . ?
N2 N1 C2 C7 124.43(17) . . . . ?
C11 N1 C2 C7 -65.1(2) . . . . ?
C7 C2 C3 C4 1.3(3) . . . . ?
N1 C2 C3 C4 -179.37(17) . . . . ?
C2 C3 C4 C5 0.6(3) . . . . ?
C3 C4 C5 C6 -1.2(3) . . . . ?
C4 C5 C6 C7 0.1(3) . . . . ?
C5 C6 C7 C2 1.7(3) . . . . ?
C5 C6 C7 C12 -177.06(18) . . . . ?
C3 C2 C7 C6 -2.3(3) . . . . ?
N1 C2 C7 C6 178.30(16) . . . . ?
C3 C2 C7 C12 176.40(17) . . . . ?
N1 C2 C7 C12 -3.0(2) . . . . ?
N1 N2 C8 C9 2.0(3) . . . . ?
C1 N3 C9 C10 1.9(2) . . . . ?
C1 N3 C9 C8 -176.53(16) . . . . ?
N2 C8 C9 N3 178.56(18) . . . . ?
N2 C8 C9 C10 0.0(3) . . . . ?
N3 C9 C10 C17 -6.9(3) . . . . ?
C8 C9 C10 C17 171.62(16) . . . . ?
N3 C9 C10 C11 171.42(15) . . . . ?
C8 C9 C10 C11 -10.1(2) . . . . ?
N2 N1 C11 O1 163.71(16) . . . . ?
C2 N1 C11 O1 -5.7(2) . . . . ?
N2 N1 C11 C10 -16.7(2) . . . . ?
C2 N1 C11 C10 173.94(14) . . . . ?
C17 C10 C11 O1 15.3(3) . . . . ?
C9 C10 C11 O1 -162.95(16) . . . . ?
C17 C10 C11 N1 -164.32(15) . . . . ?
C9 C10 C11 N1 17.4(2) . . . . ?
C6 C7 C12 C13 -0.6(3) . . . . ?
C2 C7 C12 C13 -179.31(19) . . . . ?
C7 C12 C13 C14 179.24(18) . . . . ?
C15 O2 C14 O3 -0.6(3) . . . . ?
C15 O2 C14 C13 179.06(18) . . . . ?
C12 C13 C14 O3 -1.6(3) . . . . ?
C12 C13 C14 O2 178.72(18) . . . . ?
N3 C1 C16 C21 174.06(16) . . . . ?
C18 C1 C16 C21 -3.9(2) . . . . ?
N3 C1 C16 C17 -6.5(2) . . . . ?
C18 C1 C16 C17 175.59(16) . . . . ?
C9 C10 C17 C16 4.7(2) . . . . ?
C11 C10 C17 C16 -173.47(14) . . . . ?
C9 C10 C17 C22 -171.22(15) . . . . ?
C11 C10 C17 C22 10.6(2) . . . . ?
C21 C16 C17 C10 -179.20(15) . . . . ?
C1 C16 C17 C10 1.4(2) . . . . ?
C21 C16 C17 C22 -3.1(2) . . . . ?
C1 C16 C17 C22 177.47(14) . . . . ?
N3 C1 C18 C19 -176.55(18) . . . . ?
C16 C1 C18 C19 1.5(3) . . . . ?
C1 C18 C19 C20 0.9(3) . . . . ?
C18 C19 C20 C21 -0.9(3) . . . . ?
C18 C19 C20 Cl1 179.13(16) . . . . ?
C19 C20 C21 C16 -1.6(3) . . . . ?
Cl1 C20 C21 C16 178.37(13) . . . . ?
C17 C16 C21 C20 -175.50(16) . . . . ?
C1 C16 C21 C20 3.9(2) . . . . ?
C10 C17 C22 C23 68.7(2) . . . . ?
C16 C17 C22 C23 -107.12(19) . . . . ?
C10 C17 C22 C27 -113.8(2) . . . . ?
C16 C17 C22 C27 70.3(2) . . . . ?
C27 C22 C23 C24 -1.1(3) . . . . ?
C17 C22 C23 C24 176.44(17) . . . . ?
C22 C23 C24 C25 0.1(3) . . . . ?
C23 C24 C25 C26 1.1(3) . . . . ?
C24 C25 C26 C27 -1.3(3) . . . . ?
C25 C26 C27 C22 0.3(3) . . . . ?
C23 C22 C27 C26 0.9(3) . . . . ?
C17 C22 C27 C26 -176.58(17) . . . . ?
